data_2206969
loop_
_publ_author_name
'S. Athimoolam'
'J. Kumar'
'V. Ramakrishnan'
'R. K. Rajaram'

_publ_section_title
;
 Tetrakis(\m~3~-thiourea)bis(\m~2~-thiourea)octakis(thiourea)hexacopper(I)
 hexakis(perchlorate)
;
_journal_coeditor_code HG6222
_journal_issue 10
_journal_name_full 'Acta Crystallographica Section E'
_journal_page_first m2014
_journal_page_last m2017
_journal_paper_doi 10.1107/S1600536805028588
_journal_volume 61
_journal_year 2005
_chemical_formula_iupac '[Cu6 (C H4 N2 S)14] (Cl O4)6'
_chemical_formula_moiety 'C14 H56 Cu6 N28 S14 6+ , 6Cl O4 -'
_chemical_formula_sum 'C14 H56 Cl6 Cu6 N28 O24 S14'
_chemical_formula_weight 2043.65
_chemical_name_systematic
;
Tetrakis(\m~3~-thiourea)bis(\m~2~-thiourea)octakis(thiourea)hexacopper(I)
hexaperchlorate
;
_space_group_IT_number 9
_symmetry_cell_setting monoclinic
_symmetry_space_group_name_Hall 'C -2yc'
_symmetry_space_group_name_H-M 'C 1 c 1'
_atom_sites_solution_hydrogens geom
_atom_sites_solution_primary direct
_atom_sites_solution_secondary difmap
_audit_creation_method SHELXL97
_cell_angle_alpha 90.00
_cell_angle_beta 93.30(15)
_cell_angle_gamma 90.00
_cell_formula_units_Z 4
_cell_length_a 17.229(2)
_cell_length_b 15.363(3)
_cell_length_c 27.639(5)
_cell_measurement_reflns_used 25
_cell_measurement_temperature 293(2)
_cell_measurement_theta_max 13.59
_cell_measurement_theta_min 11.19
_cell_volume 7304(2)
_computing_cell_refinement 'CAD-4 EXPRESS'
_computing_data_collection 'CAD-4 EXPRESS (Enraf--Nonius, 1994)'
_computing_data_reduction 'XCAD4 (Harms & Wocadlo, 1995)'
_computing_molecular_graphics 'SHELXTL/PC and PLATON (Spek, 2003)'
_computing_publication_material 'SHELXL97 (Sheldrick, 1997)'
_computing_structure_refinement SHELXTL/PC
_computing_structure_solution 'SHELXTL/PC (Bruker, 2000)'
_diffrn_ambient_temperature 293(2)
_diffrn_measured_fraction_theta_full 0.994
_diffrn_measured_fraction_theta_max 0.994
_diffrn_measurement_device_type 'Nonius MACH3'
_diffrn_measurement_method \w/2\q
_diffrn_radiation_monochromator graphite
_diffrn_radiation_source 'fine-focus sealed tube'
_diffrn_radiation_type MoK\a
_diffrn_radiation_wavelength 0.71073
_diffrn_reflns_av_R_equivalents 0.0463
_diffrn_reflns_av_sigmaI/netI 0.0275
_diffrn_reflns_limit_h_max 20
_diffrn_reflns_limit_h_min 0
_diffrn_reflns_limit_k_max 18
_diffrn_reflns_limit_k_min -1
_diffrn_reflns_limit_l_max 32
_diffrn_reflns_limit_l_min -32
_diffrn_reflns_number 7120
_diffrn_reflns_theta_full 25.00
_diffrn_reflns_theta_max 24.98
_diffrn_reflns_theta_min 2.27
_diffrn_standards_decay_% 0
_diffrn_standards_interval_time 60
_diffrn_standards_number 3
_exptl_absorpt_coefficient_mu 2.416
_exptl_absorpt_correction_T_max 0.647
_exptl_absorpt_correction_T_min 0.568
_exptl_absorpt_correction_type psi-scan
_exptl_absorpt_process_details '(North et al., 1968)'
_exptl_crystal_colour White
_exptl_crystal_density_diffrn 1.859
_exptl_crystal_density_meas 1.845
_exptl_crystal_density_method 'flotation using a mixture of CCl~4~ and CHBr~3~'
_exptl_crystal_description Block
_exptl_crystal_F_000 4112
_exptl_crystal_size_max 0.24
_exptl_crystal_size_mid 0.2
_exptl_crystal_size_min 0.18
_refine_diff_density_max 1.221
_refine_diff_density_min -0.864
_refine_ls_abs_structure_details 'Flack (1983), with how many Friedel pairs'
_refine_ls_abs_structure_Flack 0.015(17)
_refine_ls_extinction_method none
_refine_ls_goodness_of_fit_ref 1.032
_refine_ls_hydrogen_treatment constr
_refine_ls_matrix_type full
_refine_ls_number_parameters 829
_refine_ls_number_reflns 6610
_refine_ls_number_restraints 4
_refine_ls_restrained_S_all 1.032
_refine_ls_R_factor_all 0.0569
_refine_ls_R_factor_gt 0.0385
_refine_ls_shift/su_max 0.001
_refine_ls_shift/su_mean 0.000
_refine_ls_structure_factor_coef Fsqd
_refine_ls_weighting_details 'calc w = 1/[\s^2^(Fo^2^)+(0.0685P)^2^+13.3767P] where P=(Fo^2^+2Fc^2^)/3'
_refine_ls_weighting_scheme calc
_refine_ls_wR_factor_gt 0.1016
_refine_ls_wR_factor_ref 0.1104
_reflns_number_gt 5203
_reflns_number_total 6610
_reflns_threshold_expression I>2\s(I)
_cod_data_source_file hg6222.cif
_cod_data_source_block I
_cod_original_sg_symbol_H-M 'C c'
_cod_database_code 2206969
_cod_database_fobs_code 2206969

loop_
_symmetry_equiv_pos_as_xyz
'x, y, z'
'x, -y, z+1/2'
'x+1/2, y+1/2, z'
'x+1/2, -y+1/2, z+1/2'

loop_
_atom_site_label
_atom_site_fract_x
_atom_site_fract_y
_atom_site_fract_z
_atom_site_U_iso_or_equiv
_atom_site_adp_type
_atom_site_calc_flag
_atom_site_refinement_flags
_atom_site_occupancy
_atom_site_type_symbol
Cu1 0.39499(6) 0.35940(7) 0.79039(4) 0.0360(3) Uani d U 1 Cu
Cu2 0.52925(6) 0.35676(7) 0.73748(4) 0.0357(3) Uani d . 1 Cu
Cu3 0.52624(6) 0.61945(7) 0.73507(4) 0.0360(3) Uani d . 1 Cu
Cu4 0.39009(7) 0.62087(7) 0.78359(4) 0.0389(3) Uani d U 1 Cu
Cu5 0.37508(8) 0.48447(8) 0.64555(5) 0.0428(3) Uani d . 1 Cu
Cu6 0.55072(9) 0.49271(7) 0.87489(5) 0.0417(3) Uani d . 1 Cu
S1 0.32822(16) 0.23351(16) 0.80336(9) 0.0403(6) Uani d . 1 S
S2 0.59680(16) 0.23248(16) 0.72392(9) 0.0404(6) Uani d . 1 S
S3 0.59435(16) 0.74028(16) 0.71645(9) 0.0419(6) Uani d . 1 S
S4 0.32208(16) 0.74303(16) 0.80090(9) 0.0429(6) Uani d . 1 S
S5 0.4611(2) 0.4820(2) 0.58274(12) 0.0607(8) Uani d . 1 S
S6 0.6811(2) 0.49340(16) 0.89607(11) 0.0471(8) Uani d . 1 S
S7 0.4520(2) 0.50453(18) 0.92747(11) 0.0584(9) Uani d . 1 S
S8 0.24230(18) 0.48744(17) 0.62833(11) 0.0434(7) Uani d . 1 S
S9 0.40330(14) 0.36978(14) 0.70220(7) 0.0294(5) Uani d U 1 S
S10 0.52121(14) 0.36953(14) 0.82502(8) 0.0306(5) Uani d . 1 S
S11 0.51676(14) 0.60994(15) 0.82114(8) 0.0309(5) Uani d . 1 S
S12 0.40063(14) 0.60656(14) 0.69741(8) 0.0314(5) Uani d U 1 S
S13 0.58555(16) 0.48758(13) 0.71764(9) 0.0309(6) Uani d . 1 S
S14 0.33294(15) 0.48930(13) 0.80586(9) 0.0298(5) Uani d . 1 S
C1 0.3105(7) 0.2397(7) 0.8645(4) 0.050(3) Uani d . 1 C
C2 0.6265(6) 0.2413(7) 0.6663(3) 0.040(2) Uani d . 1 C
C3 0.5994(6) 0.7381(7) 0.6557(3) 0.038(2) Uani d . 1 C
C4 0.3179(6) 0.7419(6) 0.8636(4) 0.045(3) Uani d . 1 C
C5 0.4642(8) 0.3760(9) 0.5644(3) 0.066(4) Uani d . 1 C
C6 0.6997(7) 0.5152(6) 0.9560(4) 0.047(3) Uani d . 1 C
C7 0.4475(6) 0.4109(7) 0.9592(3) 0.046(2) Uani d . 1 C
C8 0.2179(6) 0.4741(6) 0.5674(4) 0.046(3) Uani d . 1 C
C9 0.3652(6) 0.2720(6) 0.6805(3) 0.036(2) Uani d . 1 C
C10 0.5574(5) 0.2723(6) 0.8506(3) 0.034(2) Uani d . 1 C
C11 0.5509(6) 0.7074(7) 0.8472(4) 0.043(2) Uani d . 1 C
C12 0.3762(6) 0.7018(6) 0.6657(4) 0.039(2) Uani d . 1 C
C13 0.6737(7) 0.4901(6) 0.7482(4) 0.035(2) Uani d . 1 C
C14 0.2425(6) 0.4851(6) 0.7739(4) 0.034(2) Uani d . 1 C
N1 0.3162(8) 0.1707(8) 0.8919(4) 0.081(4) Uani d . 1 N
H1A 0.3096 0.1748 0.9224 0.097 Uiso calc R 1 H
H1B 0.3265 0.1210 0.8795 0.097 Uiso calc R 1 H
N2 0.2948(7) 0.3138(6) 0.8849(4) 0.072(3) Uani d . 1 N
H2A 0.2885 0.3160 0.9155 0.087 Uiso calc R 1 H
H2B 0.2907 0.3604 0.8677 0.087 Uiso calc R 1 H
N3 0.6342(9) 0.1702(7) 0.6418(4) 0.103(5) Uani d . 1 N
H3A 0.6530 0.1720 0.6137 0.124 Uiso calc R 1 H
H3B 0.6207 0.1212 0.6538 0.124 Uiso calc R 1 H
N4 0.6470(8) 0.3130(6) 0.6480(4) 0.079(4) Uani d . 1 N
H4A 0.6656 0.3139 0.6198 0.095 Uiso calc R 1 H
H4B 0.6422 0.3607 0.6638 0.095 Uiso calc R 1 H
N5 0.5925(8) 0.6674(7) 0.6276(4) 0.082(4) Uani d . 1 N
H5A 0.5953 0.6720 0.5967 0.099 Uiso calc R 1 H
H5B 0.5852 0.6172 0.6403 0.099 Uiso calc R 1 H
N6 0.6106(7) 0.8121(6) 0.6321(4) 0.066(3) Uani d . 1 N
H6A 0.6128 0.8119 0.6011 0.079 Uiso calc R 1 H
H6B 0.6155 0.8602 0.6479 0.079 Uiso calc R 1 H
N7 0.3156(6) 0.6701(5) 0.8888(3) 0.059(3) Uani d . 1 N
H7A 0.3122 0.6723 0.9197 0.071 Uiso calc R 1 H
H7B 0.3175 0.6205 0.8744 0.071 Uiso calc R 1 H
N8 0.3148(6) 0.8182(6) 0.8875(4) 0.055(2) Uani d . 1 N
H8A 0.3115 0.8187 0.9184 0.066 Uiso calc R 1 H
H8B 0.3162 0.8665 0.8718 0.066 Uiso calc R 1 H
N9 0.4613(9) 0.3538(7) 0.5162(4) 0.097(4) Uani d . 1 N
H9A 0.4623 0.2999 0.5079 0.117 Uiso calc R 1 H
H9B 0.4585 0.3937 0.4944 0.117 Uiso calc R 1 H
N10 0.4683(9) 0.3094(8) 0.5924(5) 0.117(5) Uani d . 1 N
H10A 0.4690 0.2579 0.5803 0.140 Uiso calc R 1 H
H10B 0.4704 0.3163 0.6234 0.140 Uiso calc R 1 H
N11 0.7710(6) 0.5199(6) 0.9738(4) 0.058(3) Uani d . 1 N
H11A 0.7804 0.5335 1.0037 0.069 Uiso calc R 1 H
H11B 0.8087 0.5094 0.9556 0.069 Uiso calc R 1 H
N12 0.6412(7) 0.5320(7) 0.9853(3) 0.069(3) Uani d . 1 N
H12A 0.6515 0.5455 1.0151 0.083 Uiso calc R 1 H
H12B 0.5937 0.5291 0.9740 0.083 Uiso calc R 1 H
N13 0.5075(6) 0.3591(6) 0.9661(4) 0.078(3) Uani d . 1 N
H13A 0.5034 0.3119 0.9826 0.094 Uiso calc R 1 H
H13B 0.5511 0.3722 0.9543 0.094 Uiso calc R 1 H
N14 0.3828(6) 0.3880(7) 0.9779(4) 0.073(3) Uani d . 1 N
H14A 0.3806 0.3404 0.9942 0.087 Uiso calc R 1 H
H14B 0.3423 0.4205 0.9741 0.087 Uiso calc R 1 H
N15 0.1442(6) 0.4725(6) 0.5519(3) 0.059(3) Uani d . 1 N
H15A 0.1318 0.4653 0.5215 0.071 Uiso calc R 1 H
H15B 0.1084 0.4786 0.5721 0.071 Uiso calc R 1 H
N16 0.2725(6) 0.4645(6) 0.5357(3) 0.055(2) Uani d . 1 N
H16A 0.2596 0.4573 0.5055 0.066 Uiso calc R 1 H
H16B 0.3208 0.4654 0.5455 0.066 Uiso calc R 1 H
N17 0.3997(6) 0.1978(6) 0.6907(3) 0.049(2) Uani d . 1 N
H17A 0.3799 0.1500 0.6795 0.059 Uiso calc R 1 H
H17B 0.4422 0.1968 0.7086 0.059 Uiso calc R 1 H
N18 0.2994(5) 0.2737(6) 0.6527(3) 0.051(2) Uani d . 1 N
H18A 0.2795 0.2259 0.6415 0.061 Uiso calc R 1 H
H18B 0.2768 0.3225 0.6461 0.061 Uiso calc R 1 H
N19 0.6184(6) 0.2740(6) 0.8781(3) 0.056(2) Uani d . 1 N
H19A 0.6386 0.2263 0.8891 0.067 Uiso calc R 1 H
H19B 0.6399 0.3230 0.8858 0.067 Uiso calc R 1 H
N20 0.5232(6) 0.1979(5) 0.8382(4) 0.054(3) Uani d . 1 N
H20A 0.5426 0.1495 0.8488 0.065 Uiso calc R 1 H
H20B 0.4816 0.1979 0.8194 0.065 Uiso calc R 1 H
N21 0.6091(7) 0.7048(7) 0.8768(4) 0.093(4) Uani d . 1 N
H21A 0.6297 0.7524 0.8878 0.112 Uiso calc R 1 H
H21B 0.6283 0.6555 0.8861 0.112 Uiso calc R 1 H
N22 0.5213(6) 0.7819(5) 0.8329(4) 0.057(3) Uani d . 1 N
H22A 0.5416 0.8297 0.8437 0.069 Uiso calc R 1 H
H22B 0.4815 0.7831 0.8126 0.069 Uiso calc R 1 H
N23 0.3380(6) 0.6971(6) 0.6243(4) 0.074(3) Uani d . 1 N
H23A 0.3245 0.7439 0.6089 0.089 Uiso calc R 1 H
H23B 0.3259 0.6471 0.6120 0.089 Uiso calc R 1 H
N24 0.3948(6) 0.7779(6) 0.6847(3) 0.052(3) Uani d . 1 N
H24A 0.3815 0.8249 0.6695 0.063 Uiso calc R 1 H
H24B 0.4203 0.7807 0.7123 0.063 Uiso calc R 1 H
N25 0.7106(5) 0.4168(6) 0.7622(3) 0.051(2) Uani d . 1 N
H25A 0.7565 0.4193 0.7761 0.061 Uiso calc R 1 H
H25B 0.6883 0.3672 0.7573 0.061 Uiso calc R 1 H
N26 0.7120(6) 0.5648(5) 0.7570(4) 0.052(2) Uani d . 1 N
H26A 0.7579 0.5639 0.7710 0.063 Uiso calc R 1 H
H26B 0.6908 0.6135 0.7487 0.063 Uiso calc R 1 H
N27 0.2128(5) 0.4106(6) 0.7608(3) 0.051(2) Uani d . 1 N
H27A 0.1692 0.4087 0.7440 0.061 Uiso calc R 1 H
H27B 0.2367 0.3632 0.7688 0.061 Uiso calc R 1 H
N28 0.2070(5) 0.5581(6) 0.7620(4) 0.054(2) Uani d . 1 N
H28A 0.1633 0.5570 0.7453 0.065 Uiso calc R 1 H
H28B 0.2273 0.6071 0.7710 0.065 Uiso calc R 1 H
Cl1 0.92944(17) 0.48784(15) 0.78929(12) 0.0606(7) Uani d . 1 Cl
O11 0.9867(7) 0.4901(9) 0.8268(5) 0.122(5) Uani d . 1 O
O12 0.8552(4) 0.4874(5) 0.8120(4) 0.073(2) Uani d . 1 O
O13 0.9423(7) 0.4119(5) 0.7615(4) 0.100(4) Uani d . 1 O
O14 0.9389(9) 0.5618(6) 0.7622(4) 0.134(6) Uani d . 1 O
Cl2 0.7728(2) 0.50528(16) 0.61840(11) 0.0494(7) Uani d . 1 Cl
O21 0.7744(7) 0.5811(7) 0.6482(4) 0.093(3) Uani d . 1 O
O22 0.7970(7) 0.4356(7) 0.6472(4) 0.098(3) Uani d . 1 O
O23 0.8191(8) 0.5145(7) 0.5781(4) 0.099(4) Uani d . 1 O
O24 0.6947(7) 0.4921(6) 0.5999(4) 0.080(3) Uani d . 1 O
Cl3 0.45151(17) 0.84322(18) 0.53001(12) 0.0659(7) Uani d . 1 Cl
O31 0.5214(6) 0.7954(8) 0.5297(4) 0.115(4) Uani d . 1 O
O32 0.4295(8) 0.8502(8) 0.5789(4) 0.127(5) Uani d . 1 O
O33 0.3915(6) 0.8029(8) 0.5030(6) 0.143(5) Uani d . 1 O
O34 0.4612(8) 0.9315(6) 0.5129(4) 0.112(4) Uani d . 1 O
Cl4 0.69561(16) 0.23546(15) 0.51717(9) 0.0461(6) Uani d . 1 Cl
O41 0.7119(7) 0.3094(5) 0.5469(3) 0.085(3) Uani d . 1 O
O42 0.6195(7) 0.2111(11) 0.5244(6) 0.161(6) Uani d . 1 O
O43 0.7113(6) 0.2561(7) 0.4688(3) 0.090(3) Uani d . 1 O
O44 0.7436(7) 0.1674(6) 0.5342(3) 0.099(3) Uani d . 1 O
Cl5 0.72539(16) 0.73552(16) 0.50491(10) 0.0485(6) Uani d . 1 Cl
O51 0.7994(6) 0.7025(11) 0.4948(4) 0.138(5) Uani d . 1 O
O52 0.7252(9) 0.7596(7) 0.5529(3) 0.121(5) Uani d . 1 O
O53 0.6732(7) 0.6702(7) 0.4938(6) 0.133(5) Uani d . 1 O
O54 0.7065(6) 0.8078(6) 0.4742(3) 0.084(3) Uani d . 1 O
Cl6 0.14953(18) 0.49183(16) 0.90827(10) 0.0452(7) Uani d . 1 Cl
O61 0.2266(5) 0.4905(5) 0.9286(4) 0.062(2) Uani d . 1 O
O62 0.0980(8) 0.5030(9) 0.9435(5) 0.124(6) Uani d . 1 O
O63 0.1428(6) 0.5656(6) 0.8757(4) 0.087(3) Uani d . 1 O
O64 0.1345(6) 0.4134(6) 0.8824(4) 0.095(4) Uani d . 1 O

loop_
_atom_site_aniso_label
_atom_site_aniso_U_11
_atom_site_aniso_U_22
_atom_site_aniso_U_33
_atom_site_aniso_U_12
_atom_site_aniso_U_13
_atom_site_aniso_U_23
Cu1 0.0389(7) 0.0262(6) 0.0430(7) 0.0000(5) 0.0042(5) 0.0039(5)
Cu2 0.0415(7) 0.0255(6) 0.0405(6) 0.0006(5) 0.0037(5) -0.0007(5)
Cu3 0.0446(7) 0.0241(6) 0.0394(6) -0.0014(5) 0.0019(5) 0.0053(5)
Cu4 0.0454(7) 0.0269(6) 0.0447(7) -0.0002(5) 0.0053(6) -0.0021(5)
Cu5 0.0548(9) 0.0341(6) 0.0379(7) -0.0027(6) -0.0114(6) 0.0017(5)
Cu6 0.0560(9) 0.0320(6) 0.0355(7) -0.0006(5) -0.0108(6) 0.0036(5)
S1 0.0514(15) 0.0262(12) 0.0437(13) -0.0085(11) 0.0050(12) -0.0015(10)
S2 0.0542(16) 0.0254(12) 0.0423(14) 0.0098(11) 0.0084(12) 0.0028(10)
S3 0.0606(17) 0.0268(12) 0.0381(13) -0.0107(12) 0.0012(12) 0.0028(10)
S4 0.0567(16) 0.0251(12) 0.0466(14) 0.0107(11) -0.0002(12) 0.0004(10)
S5 0.066(2) 0.0590(17) 0.0572(18) -0.0151(15) 0.0060(15) 0.0162(14)
S6 0.0551(19) 0.0394(15) 0.0443(16) 0.0028(11) -0.0171(15) -0.0042(10)
S7 0.077(2) 0.0574(17) 0.0418(15) 0.0221(14) 0.0106(15) 0.0039(12)
S8 0.0480(17) 0.0403(14) 0.0403(15) 0.0009(11) -0.0125(13) -0.0030(11)
S9 0.0402(14) 0.0236(11) 0.0233(11) 0.0004(10) -0.0062(10) -0.0004(8)
S10 0.0418(14) 0.0219(11) 0.0272(11) 0.0021(10) -0.0054(10) 0.0000(8)
S11 0.0437(14) 0.0219(11) 0.0262(11) 0.0007(10) -0.0059(10) 0.0013(8)
S12 0.0461(14) 0.0202(10) 0.0267(11) -0.0006(10) -0.0095(10) 0.0021(8)
S13 0.0394(15) 0.0194(11) 0.0333(13) 0.0013(10) -0.0037(11) -0.0002(9)
S14 0.0334(14) 0.0216(11) 0.0340(12) 0.0021(9) -0.0016(11) 0.0011(9)
C1 0.054(6) 0.030(5) 0.068(7) -0.012(5) 0.023(5) 0.011(5)
C2 0.055(6) 0.041(6) 0.026(5) -0.005(5) 0.009(4) -0.012(4)
C3 0.032(5) 0.046(6) 0.037(5) -0.001(4) 0.000(4) 0.009(4)
C4 0.040(5) 0.030(5) 0.065(7) 0.010(4) 0.008(5) -0.003(5)
C5 0.098(9) 0.085(9) 0.018(4) 0.043(7) 0.010(5) 0.019(5)
C6 0.067(7) 0.022(4) 0.050(6) 0.004(5) -0.012(6) -0.001(4)
C7 0.048(6) 0.047(6) 0.042(5) -0.005(5) 0.001(4) 0.010(4)
C8 0.068(7) 0.012(4) 0.053(6) -0.007(4) -0.021(6) 0.001(4)
C9 0.058(6) 0.024(5) 0.027(4) -0.009(4) 0.016(4) -0.003(4)
C10 0.030(5) 0.032(5) 0.041(5) 0.004(4) -0.004(4) 0.005(4)
C11 0.046(6) 0.037(5) 0.045(6) -0.001(5) -0.008(5) 0.003(4)
C12 0.042(5) 0.027(5) 0.048(6) -0.004(4) -0.004(4) 0.014(4)
C13 0.035(6) 0.033(5) 0.038(5) 0.005(4) 0.008(5) -0.002(4)
C14 0.035(6) 0.037(5) 0.028(5) -0.001(4) -0.003(4) 0.000(4)
N1 0.112(9) 0.074(7) 0.055(6) 0.007(6) -0.005(6) 0.035(5)
N2 0.128(10) 0.042(5) 0.051(5) -0.006(6) 0.046(6) -0.002(4)
N3 0.194(16) 0.042(6) 0.080(8) 0.000(8) 0.061(9) -0.020(5)
N4 0.134(11) 0.046(6) 0.063(7) -0.017(6) 0.050(7) -0.014(5)
N5 0.138(11) 0.067(7) 0.042(6) -0.025(7) 0.013(6) -0.002(5)
N6 0.098(8) 0.042(5) 0.058(6) -0.027(5) 0.005(6) 0.019(5)
N7 0.105(8) 0.030(5) 0.044(5) 0.005(5) 0.027(5) 0.005(4)
N8 0.068(6) 0.041(5) 0.056(5) -0.004(5) 0.006(5) -0.005(4)
N9 0.158(11) 0.073(7) 0.061(7) 0.013(8) 0.008(7) 0.003(6)
N10 0.195(15) 0.065(7) 0.098(10) 0.007(9) 0.072(10) -0.002(7)
N11 0.063(6) 0.060(6) 0.047(5) 0.002(5) -0.032(5) 0.002(4)
N12 0.095(8) 0.067(6) 0.044(5) -0.005(6) -0.012(5) -0.018(5)
N13 0.062(6) 0.063(6) 0.112(9) 0.005(5) 0.020(6) 0.050(6)
N14 0.058(6) 0.071(6) 0.090(7) -0.005(5) 0.010(5) -0.008(6)
N15 0.057(6) 0.065(6) 0.050(5) -0.017(5) -0.039(4) 0.007(5)
N16 0.062(6) 0.076(6) 0.025(4) -0.010(5) -0.022(4) 0.005(4)
N17 0.066(6) 0.033(5) 0.046(5) -0.002(4) -0.023(4) -0.009(4)
N18 0.038(5) 0.038(5) 0.075(6) -0.004(4) -0.020(4) -0.014(4)
N19 0.070(6) 0.040(5) 0.055(6) 0.012(5) -0.020(5) 0.008(4)
N20 0.058(6) 0.021(4) 0.082(7) 0.004(4) -0.006(5) 0.013(4)
N21 0.121(10) 0.041(5) 0.107(9) 0.000(6) -0.077(8) -0.021(6)
N22 0.079(7) 0.015(4) 0.077(7) -0.002(4) -0.008(5) 0.000(4)
N23 0.115(9) 0.025(4) 0.076(7) -0.012(5) -0.052(6) 0.014(4)
N24 0.083(7) 0.032(5) 0.040(5) 0.001(5) -0.019(5) 0.007(4)
N25 0.053(5) 0.037(5) 0.060(6) 0.001(4) -0.019(4) 0.009(4)
N26 0.049(5) 0.024(4) 0.081(7) -0.007(4) -0.022(5) 0.001(4)
N27 0.048(5) 0.038(5) 0.065(6) -0.003(4) -0.011(4) 0.004(4)
N28 0.041(5) 0.044(5) 0.077(7) 0.007(4) -0.009(5) 0.004(5)
Cl1 0.0636(17) 0.0324(12) 0.0834(19) 0.0000(11) -0.0161(14) 0.0029(12)
O11 0.081(7) 0.181(13) 0.101(8) 0.003(7) -0.036(7) -0.020(7)
O12 0.033(4) 0.083(6) 0.102(7) -0.002(4) 0.002(4) -0.001(5)
O13 0.173(12) 0.048(4) 0.080(6) -0.016(6) 0.013(7) -0.014(5)
O14 0.254(18) 0.054(5) 0.099(7) 0.044(8) 0.060(9) 0.033(6)
Cl2 0.061(2) 0.0374(13) 0.0506(16) -0.0038(11) 0.0120(15) -0.0021(10)
O21 0.136(10) 0.068(6) 0.074(6) -0.017(6) -0.005(6) -0.020(5)
O22 0.126(9) 0.078(7) 0.088(7) 0.012(6) 0.001(6) 0.029(6)
O23 0.092(8) 0.135(10) 0.074(7) -0.011(7) 0.030(7) 0.020(6)
O24 0.085(8) 0.084(7) 0.069(6) -0.011(5) -0.015(6) -0.011(5)
Cl3 0.0578(16) 0.0562(16) 0.084(2) 0.0054(13) 0.0028(15) -0.0030(14)
O31 0.079(6) 0.141(9) 0.122(9) 0.048(6) -0.033(6) -0.071(7)
O32 0.195(13) 0.117(9) 0.076(7) 0.006(8) 0.068(8) 0.027(6)
O33 0.072(7) 0.114(9) 0.236(16) -0.003(6) -0.056(9) -0.031(10)
O34 0.177(10) 0.074(6) 0.083(6) -0.044(7) -0.002(6) 0.012(5)
Cl4 0.0538(17) 0.0455(14) 0.0393(14) 0.0087(11) 0.0058(12) -0.0034(10)
O41 0.157(9) 0.056(5) 0.045(5) -0.005(5) 0.036(5) -0.012(4)
O42 0.067(7) 0.192(15) 0.229(17) -0.039(8) 0.052(9) -0.056(13)
O43 0.119(8) 0.128(8) 0.024(4) 0.005(7) 0.001(4) 0.007(4)
O44 0.157(10) 0.060(5) 0.076(6) 0.026(6) -0.032(6) 0.004(4)
Cl5 0.0533(16) 0.0490(15) 0.0431(14) -0.0104(12) 0.0019(12) -0.0071(11)
O51 0.074(7) 0.246(16) 0.096(8) 0.056(9) 0.034(6) 0.045(9)
O52 0.246(16) 0.086(7) 0.031(5) 0.014(8) 0.004(7) 0.004(4)
O53 0.096(8) 0.073(7) 0.222(15) -0.024(6) -0.056(9) 0.003(8)
O54 0.137(8) 0.074(5) 0.037(4) -0.021(5) -0.023(5) 0.011(4)
Cl6 0.0512(17) 0.0467(14) 0.0367(13) 0.0042(11) -0.0067(13) -0.0054(10)
O61 0.050(5) 0.064(6) 0.068(6) 0.015(4) -0.018(4) -0.008(4)
O62 0.069(7) 0.229(19) 0.075(8) -0.009(7) 0.014(7) -0.047(8)
O63 0.087(6) 0.066(6) 0.104(7) 0.005(5) -0.032(6) 0.044(5)
O64 0.096(7) 0.046(5) 0.137(9) 0.009(5) -0.057(6) -0.033(5)

loop_
_atom_type_symbol
_atom_type_description
_atom_type_scat_dispersion_real
_atom_type_scat_dispersion_imag
_atom_type_scat_source
C C 0.0033 0.0016 'International Tables Vol C Tables 4.2.6.8 and 6.1.1.4'
H H 0.0000 0.0000 'International Tables Vol C Tables 4.2.6.8 and 6.1.1.4'
N N 0.0061 0.0033 'International Tables Vol C Tables 4.2.6.8 and 6.1.1.4'
O O 0.0106 0.0060 'International Tables Vol C Tables 4.2.6.8 and 6.1.1.4'
S S 0.1246 0.1234 'International Tables Vol C Tables 4.2.6.8 and 6.1.1.4'
Cl Cl 0.1484 0.1585 'International Tables Vol C Tables 4.2.6.8 and 6.1.1.4'
Cu Cu 0.3201 1.2651 'International Tables Vol C Tables 4.2.6.8 and 6.1.1.4'

loop_
_geom_angle_atom_site_label_1
_geom_angle_atom_site_label_2
_geom_angle_atom_site_label_3
_geom_angle
_geom_angle_publ_flag
S1 Cu1 S14 117.24(12) ?
S1 Cu1 S10 117.24(10) ?
S14 Cu1 S10 107.25(9) ?
S1 Cu1 S9 105.60(12) ?
S14 Cu1 S9 100.44(11) ?
S10 Cu1 S9 107.28(16) ?
S1 Cu1 Cu2 120.39(9) ?
S14 Cu1 Cu2 120.78(9) ?
S10 Cu1 Cu2 55.77(7) ?
S9 Cu1 Cu2 52.18(12) ?
S2 Cu2 S13 117.66(12) ?
S2 Cu2 S9 118.31(10) ?
S13 Cu2 S9 102.65(9) ?
S2 Cu2 S10 106.82(12) ?
S13 Cu2 S10 102.36(11) ?
S9 Cu2 S10 107.63(16) ?
S2 Cu2 Cu1 122.81(9) ?
S13 Cu2 Cu1 118.73(9) ?
S9 Cu2 Cu1 56.13(7) ?
S10 Cu2 Cu1 52.16(13) ?
S3 Cu3 S13 115.16(12) ?
S3 Cu3 S12 116.25(10) ?
S13 Cu3 S12 103.77(10) ?
S3 Cu3 S11 109.89(12) ?
S13 Cu3 S11 101.99(11) ?
S12 Cu3 S11 108.65(16) ?
S3 Cu3 Cu4 124.52(10) ?
S13 Cu3 Cu4 120.03(9) ?
S12 Cu3 Cu4 55.39(7) ?
S11 Cu3 Cu4 53.98(13) ?
S4 Cu4 S14 115.22(12) ?
S4 Cu4 S11 116.02(10) ?
S14 Cu4 S11 102.36(10) ?
S4 Cu4 S12 110.60(12) ?
S14 Cu4 S12 103.73(11) ?
S11 Cu4 S12 107.86(16) ?
S4 Cu4 Cu3 124.66(10) ?
S14 Cu4 Cu3 120.03(9) ?
S11 Cu4 Cu3 55.00(7) ?
S12 Cu4 Cu3 53.57(13) ?
S8 Cu5 S5 120.52(15) ?
S8 Cu5 S12 104.74(14) ?
S5 Cu5 S12 110.78(11) ?
S8 Cu5 S9 108.14(14) ?
S5 Cu5 S9 111.07(12) ?
S12 Cu5 S9 99.36(10) ?
S6 Cu6 S7 125.94(15) ?
S6 Cu6 S10 109.01(13) ?
S7 Cu6 S10 106.67(12) ?
S6 Cu6 S11 110.95(14) ?
S7 Cu6 S11 99.77(11) ?
S10 Cu6 S11 101.72(11) ?
C1 S1 Cu1 103.0(4) ?
C2 S2 Cu2 105.7(4) ?
C3 S3 Cu3 105.5(4) ?
C4 S4 Cu4 104.6(3) ?
C5 S5 Cu5 105.5(4) ?
C6 S6 Cu6 112.1(5) ?
C7 S7 Cu6 108.5(4) ?
C8 S8 Cu5 112.5(4) ?
C9 S9 Cu2 113.2(4) ?
C9 S9 Cu5 110.7(3) ?
Cu2 S9 Cu5 119.08(13) y
C9 S9 Cu1 104.2(3) ?
Cu2 S9 Cu1 71.69(14) y
Cu5 S9 Cu1 132.65(11) y
C10 S10 Cu1 114.2(3) ?
C10 S10 Cu6 112.7(3) ?
Cu1 S10 Cu6 117.02(13) y
C10 S10 Cu2 107.0(3) ?
Cu1 S10 Cu2 72.07(15) y
Cu6 S10 Cu2 128.04(11) y
C11 S11 Cu4 113.5(4) ?
C11 S11 Cu6 109.0(4) ?
Cu4 S11 Cu6 120.88(13) y
C11 S11 Cu3 108.5(4) ?
Cu4 S11 Cu3 71.02(14) y
Cu6 S11 Cu3 129.45(11) y
C12 S12 Cu3 109.9(4) ?
C12 S12 Cu5 109.0(4) ?
Cu3 S12 Cu5 117.68(13) y
C12 S12 Cu4 113.0(4) ?
Cu3 S12 Cu4 71.04(14) y
Cu5 S12 Cu4 130.08(11) y
C13 S13 Cu2 106.1(3) ?
C13 S13 Cu3 105.6(3) ?
Cu2 S13 Cu3 120.77(14) y
C14 S14 Cu1 106.4(3) ?
C14 S14 Cu4 105.9(3) ?
Cu1 S14 Cu4 119.27(13) y
N1 C1 N2 117.9(11) ?
N1 C1 S1 120.7(10) ?
N2 C1 S1 121.3(8) ?
N4 C2 N3 119.0(10) ?
N4 C2 S2 123.0(8) ?
N3 C2 S2 117.7(9) ?
N6 C3 N5 114.9(9) ?
N6 C3 S3 119.2(9) ?
N5 C3 S3 125.9(8) ?
N7 C4 N8 118.1(10) ?
N7 C4 S4 122.9(8) ?
N8 C4 S4 119.0(8) ?
N10 C5 N9 112.6(12) ?
N10 C5 S5 125.7(9) ?
N9 C5 S5 121.7(8) ?
N11 C6 N12 119.0(10) ?
N11 C6 S6 120.0(10) ?
N12 C6 S6 120.9(9) ?
N14 C7 N13 117.6(10) ?
N14 C7 S7 120.1(9) ?
N13 C7 S7 122.3(8) ?
N15 C8 N16 119.3(9) ?
N15 C8 S8 119.8(10) ?
N16 C8 S8 120.9(8) ?
N17 C9 N18 120.1(9) ?
N17 C9 S9 121.5(8) ?
N18 C9 S9 118.4(8) ?
N19 C10 N20 121.2(9) ?
N19 C10 S10 119.3(8) ?
N20 C10 S10 119.4(7) ?
N21 C11 N22 120.5(10) ?
N21 C11 S11 118.6(9) ?
N22 C11 S11 120.6(8) ?
N23 C12 N24 120.4(9) ?
N23 C12 S12 119.7(8) ?
N24 C12 S12 119.9(8) ?
N25 C13 N26 116.6(11) ?
N25 C13 S13 121.4(8) ?
N26 C13 S13 121.9(8) ?
N27 C14 N28 120.9(10) ?
N27 C14 S14 120.0(8) ?
N28 C14 S14 119.1(8) ?
C1 N1 H1A 120.0 ?
C1 N1 H1B 120.0 ?
H1A N1 H1B 120.0 ?
C1 N2 H2A 120.0 ?
C1 N2 H2B 120.0 ?
H2A N2 H2B 120.0 ?
C2 N3 H3A 120.0 ?
C2 N3 H3B 120.0 ?
H3A N3 H3B 120.0 ?
C2 N4 H4A 120.0 ?
C2 N4 H4B 120.0 ?
H4A N4 H4B 120.0 ?
C3 N5 H5A 120.0 ?
C3 N5 H5B 120.0 ?
H5A N5 H5B 120.0 ?
C3 N6 H6A 120.0 ?
C3 N6 H6B 120.0 ?
H6A N6 H6B 120.0 ?
C4 N7 H7A 120.0 ?
C4 N7 H7B 120.0 ?
H7A N7 H7B 120.0 ?
C4 N8 H8A 120.0 ?
C4 N8 H8B 120.0 ?
H8A N8 H8B 120.0 ?
C5 N9 H9A 120.0 ?
C5 N9 H9B 120.0 ?
H9A N9 H9B 120.0 ?
C5 N10 H10A 120.0 ?
C5 N10 H10B 120.0 ?
H10A N10 H10B 120.0 ?
C6 N11 H11A 120.0 ?
C6 N11 H11B 120.0 ?
H11A N11 H11B 120.0 ?
C6 N12 H12A 120.0 ?
C6 N12 H12B 120.0 ?
H12A N12 H12B 120.0 ?
C7 N13 H13A 120.0 ?
C7 N13 H13B 120.0 ?
H13A N13 H13B 120.0 ?
C7 N14 H14A 120.0 ?
C7 N14 H14B 120.0 ?
H14A N14 H14B 120.0 ?
C8 N15 H15A 120.0 ?
C8 N15 H15B 120.0 ?
H15A N15 H15B 120.0 ?
C8 N16 H16A 120.0 ?
C8 N16 H16B 120.0 ?
H16A N16 H16B 120.0 ?
C9 N17 H17A 120.0 ?
C9 N17 H17B 120.0 ?
H17A N17 H17B 120.0 ?
C9 N18 H18A 120.0 ?
C9 N18 H18B 120.0 ?
H18A N18 H18B 120.0 ?
C10 N19 H19A 120.0 ?
C10 N19 H19B 120.0 ?
H19A N19 H19B 120.0 ?
C10 N20 H20A 120.0 ?
C10 N20 H20B 120.0 ?
H20A N20 H20B 120.0 ?
C11 N21 H21A 120.0 ?
C11 N21 H21B 120.0 ?
H21A N21 H21B 120.0 ?
C11 N22 H22A 120.0 ?
C11 N22 H22B 120.0 ?
H22A N22 H22B 120.0 ?
C12 N23 H23A 120.0 ?
C12 N23 H23B 120.0 ?
H23A N23 H23B 120.0 ?
C12 N24 H24A 120.0 ?
C12 N24 H24B 120.0 ?
H24A N24 H24B 120.0 ?
C13 N25 H25A 120.0 ?
C13 N25 H25B 120.0 ?
H25A N25 H25B 120.0 ?
C13 N26 H26A 120.0 ?
C13 N26 H26B 120.0 ?
H26A N26 H26B 120.0 ?
C14 N27 H27A 120.0 ?
C14 N27 H27B 120.0 ?
H27A N27 H27B 120.0 ?
C14 N28 H28A 120.0 ?
C14 N28 H28B 120.0 ?
H28A N28 H28B 120.0 ?
O14 Cl1 O11 106.5(9) ?
O14 Cl1 O13 110.9(7) ?
O11 Cl1 O13 107.3(8) ?
O14 Cl1 O12 111.9(7) ?
O11 Cl1 O12 106.4(7) ?
O13 Cl1 O12 113.4(6) ?
O22 Cl2 O23 111.5(8) ?
O22 Cl2 O24 110.1(7) ?
O23 Cl2 O24 107.1(8) ?
O22 Cl2 O21 107.7(7) ?
O23 Cl2 O21 112.3(7) ?
O24 Cl2 O21 108.0(7) ?
O33 Cl3 O31 112.0(7) ?
O33 Cl3 O32 108.2(10) ?
O31 Cl3 O32 108.5(8) ?
O33 Cl3 O34 109.8(8) ?
O31 Cl3 O34 111.8(9) ?
O32 Cl3 O34 106.3(7) ?
O42 Cl4 O44 107.1(9) ?
O42 Cl4 O43 115.5(9) ?
O44 Cl4 O43 110.1(7) ?
O42 Cl4 O41 106.8(8) ?
O44 Cl4 O41 108.0(6) ?
O43 Cl4 O41 109.0(5) ?
O53 Cl5 O52 112.0(9) ?
O53 Cl5 O51 106.3(9) ?
O52 Cl5 O51 109.8(8) ?
O53 Cl5 O54 108.3(6) ?
O52 Cl5 O54 110.6(5) ?
O51 Cl5 O54 109.8(7) ?
O62 Cl6 O61 110.6(7) ?
O62 Cl6 O64 111.0(8) ?
O61 Cl6 O64 109.2(5) ?
O62 Cl6 O63 108.2(8) ?
O61 Cl6 O63 107.4(6) ?
O64 Cl6 O63 110.3(7) ?

loop_
_geom_bond_atom_site_label_1
_geom_bond_atom_site_label_2
_geom_bond_distance
_geom_bond_publ_flag
Cu1 S1 2.289(3) ?
Cu1 S14 2.315(3) ?
Cu1 S10 2.330(4) ?
Cu1 S9 2.455(2) y
Cu1 Cu2 2.807(4) y
Cu2 S2 2.278(3) ?
Cu2 S13 2.311(3) ?
Cu2 S9 2.336(4) ?
Cu2 S10 2.439(3) ?
Cu3 S3 2.271(3) y
Cu3 S13 2.332(3) ?
Cu3 S12 2.355(4) ?
Cu3 S11 2.398(3) ?
Cu3 Cu4 2.768(3) y
Cu4 S4 2.278(3) ?
Cu4 S14 2.346(3) ?
Cu4 S11 2.368(4) ?
Cu4 S12 2.409(3) ?
Cu5 S8 2.310(4) ?
Cu5 S5 2.347(5) ?
Cu5 S12 2.386(3) ?
Cu5 S9 2.388(3) ?
Cu6 S6 2.289(4) ?
Cu6 S7 2.307(5) ?
Cu6 S10 2.379(3) ?
Cu6 S11 2.386(3) ?
S1 C1 1.737(12) ?
S2 C2 1.707(9) ?
S3 C3 1.688(10) ?
S4 C4 1.739(11) ?
S5 C5 1.706(13) ?
S6 C6 1.703(11) ?
S7 C7 1.689(10) ?
S8 C8 1.724(10) ?
S9 C9 1.732(9) ?
S10 C10 1.752(9) ?
S11 C11 1.748(11) ?
S12 C12 1.745(9) ?
S13 C13 1.696(12) ?
S14 C14 1.747(11) ?
C1 N1 1.303(14) ?
C1 N2 1.306(14) ?
C2 N4 1.271(13) ?
C2 N3 1.295(13) ?
C3 N6 1.329(13) ?
C3 N5 1.338(14) ?
C4 N7 1.307(13) ?
C4 N8 1.348(13) ?
C5 N10 1.283(15) ?
C5 N9 1.373(15) ?
C6 N11 1.297(15) ?
C6 N12 1.353(15) ?
C7 N14 1.305(13) ?
C7 N13 1.310(13) ?
C8 N15 1.317(13) ?
C8 N16 1.331(14) ?
C9 N17 1.310(13) ?
C9 N18 1.332(13) ?
C10 N19 1.262(13) ?
C10 N20 1.321(13) ?
C11 N21 1.258(14) ?
C11 N22 1.305(13) ?
C12 N23 1.289(13) ?
C12 N24 1.313(13) ?
C13 N25 1.339(13) ?
C13 N26 1.339(13) ?
C14 N27 1.297(13) ?
C14 N28 1.310(13) ?
N1 H1A 0.8600 ?
N1 H1B 0.8600 ?
N2 H2A 0.8600 ?
N2 H2B 0.8600 ?
N3 H3A 0.8600 ?
N3 H3B 0.8600 ?
N4 H4A 0.8600 ?
N4 H4B 0.8600 ?
N5 H5A 0.8600 ?
N5 H5B 0.8600 ?
N6 H6A 0.8600 ?
N6 H6B 0.8600 ?
N7 H7A 0.8600 ?
N7 H7B 0.8600 ?
N8 H8A 0.8600 ?
N8 H8B 0.8600 ?
N9 H9A 0.8600 ?
N9 H9B 0.8600 ?
N10 H10A 0.8600 ?
N10 H10B 0.8600 ?
N11 H11A 0.8600 ?
N11 H11B 0.8600 ?
N12 H12A 0.8600 ?
N12 H12B 0.8600 ?
N13 H13A 0.8600 ?
N13 H13B 0.8600 ?
N14 H14A 0.8600 ?
N14 H14B 0.8600 ?
N15 H15A 0.8600 ?
N15 H15B 0.8600 ?
N16 H16A 0.8600 ?
N16 H16B 0.8600 ?
N17 H17A 0.8600 ?
N17 H17B 0.8600 ?
N18 H18A 0.8600 ?
N18 H18B 0.8600 ?
N19 H19A 0.8600 ?
N19 H19B 0.8600 ?
N20 H20A 0.8600 ?
N20 H20B 0.8600 ?
N21 H21A 0.8600 ?
N21 H21B 0.8600 ?
N22 H22A 0.8600 ?
N22 H22B 0.8600 ?
N23 H23A 0.8600 ?
N23 H23B 0.8600 ?
N24 H24A 0.8600 ?
N24 H24B 0.8600 ?
N25 H25A 0.8600 ?
N25 H25B 0.8600 ?
N26 H26A 0.8600 ?
N26 H26B 0.8600 ?
N27 H27A 0.8600 ?
N27 H27B 0.8600 ?
N28 H28A 0.8600 ?
N28 H28B 0.8600 ?
Cl1 O14 1.375(9) ?
Cl1 O11 1.389(11) ?
Cl1 O13 1.422(9) ?
Cl1 O12 1.457(9) ?
Cl2 O22 1.384(10) ?
Cl2 O23 1.415(12) ?
Cl2 O24 1.425(12) ?
Cl2 O21 1.426(10) ?
Cl3 O33 1.386(11) ?
Cl3 O31 1.411(9) ?
Cl3 O32 1.428(10) ?
Cl3 O34 1.450(9) ?
Cl4 O42 1.390(11) ?
Cl4 O44 1.397(9) ?
Cl4 O43 1.415(9) ?
Cl4 O41 1.421(8) ?
Cl5 O53 1.370(10) ?
Cl5 O52 1.376(9) ?
Cl5 O51 1.416(10) ?
Cl5 O54 1.423(9) ?
Cl6 O62 1.365(14) ?
Cl6 O61 1.412(10) ?
Cl6 O64 1.417(9) ?
Cl6 O63 1.448(9) ?

loop_
_geom_hbond_atom_site_label_D
_geom_hbond_atom_site_label_H
_geom_hbond_atom_site_label_A
_geom_hbond_site_symmetry_A
_geom_hbond_distance_DH
_geom_hbond_distance_HA
_geom_hbond_distance_DA
_geom_hbond_angle_DHA
N1 H1A O43 4_455 0.86 2.43 3.080(17) 133
N1 H1A O33 2_565 0.86 2.59 3.289(19) 139
N2 H2A O43 4_455 0.86 2.32 2.997(14) 136
N2 H2A N14 . 0.86 2.55 3.125(15) 125
N2 H2B S14 . 0.86 2.74 3.556(10) 158
N3 H3A O42 . 0.86 2.57 3.30(2) 143
N4 H4A O41 . 0.86 2.21 3.068(13) 177
N4 H4B S13 . 0.86 2.67 3.500(10) 163
N5 H5B S13 . 0.86 2.92 3.725(11) 157
N6 H6A O31 . 0.86 2.47 3.153(15) 137
N6 H6A O52 . 0.86 2.55 3.140(17) 127
N6 H6B S8 3 0.86 3.00 3.528(10) 121
N7 H7A O54 4_465 0.86 2.45 3.121(14) 135
N7 H7B S14 . 0.86 2.79 3.624(9) 164
N8 H8A O51 4_465 0.86 2.16 3.009(15) 171
N8 H8B O12 3_455 0.86 2.60 3.430(13) 162
N9 H9B S7 2_564 0.86 2.42 3.276(12) 175
N10 H10B S9 . 0.86 2.66 3.422(12) 149
N11 H11A O23 2_565 0.86 2.25 3.000(16) 146
N12 H12A O24 2_565 0.86 2.49 3.270(16) 152
N12 H12A O41 2_565 0.86 2.59 3.177(14) 126
N12 H12B S7 . 0.86 2.72 3.571(12) 171
N13 H13A O31 2_565 0.86 2.11 2.954(13) 166
N13 H13B O53 2_565 0.86 2.40 2.947(15) 122
N14 H14A O33 2_565 0.86 2.22 3.016(16) 153.4
N14 H14B O61 . 0.86 2.53 3.341(14) 157
N15 H15A O62 2_564 0.86 2.26 3.078(16) 160
N16 H16A O61 2_564 0.86 2.31 3.098(12) 152
N16 H16A O54 3_445 0.86 2.60 3.124(12) 120
N16 H16B S5 . 0.86 2.58 3.439(10) 173
N17 H17A O21 3_445 0.86 2.23 2.994(14) 147
N17 H17B S2 . 0.86 2.73 3.507(10) 151
N18 H18A O21 3_445 0.86 2.23 2.991(14) 147
N18 H18B S8 . 0.86 2.64 3.483(10) 166
N19 H19A O63 3_545 0.86 2.50 3.230(14) 144
N19 H19B S6 . 0.86 2.72 3.565(10) 167
N20 H20A O63 3_545 0.86 2.25 3.033(13) 152
N20 H20B S1 . 0.86 2.71 3.485(10) 150
N21 H21A O64 3 0.86 2.48 3.236(13) 147
N21 H21A O43 2_565 0.86 2.58 3.067(13) 117
N21 H21B S6 . 0.86 2.66 3.507(11) 168
N22 H22A O64 3 0.86 2.27 3.075(13) 155
N22 H22B O13 3_455 0.86 2.50 3.070(15) 124
N23 H23A O32 . 0.86 2.61 3.134(15) 121
N23 H23B S8 . 0.86 2.89 3.623(9) 144
N24 H24A O22 3_455 0.86 2.30 3.096(14) 154
N24 H24B O13 3_455 0.86 2.45 3.035(13) 126
N25 H25A O12 . 0.86 2.19 2.981(13) 154
N25 H25B S2 . 0.86 2.73 3.570(10) 166
N26 H26A O12 . 0.86 2.29 3.061(13) 149
N26 H26B S3 . 0.86 2.68 3.519(9) 166
N27 H27A S3 3_445 0.86 2.97 3.497(9) 121
N27 H27B S1 . 0.86 2.68 3.532(10) 170
N28 H28A S2 3_455 0.86 2.98 3.415(9) 114
N28 H28B S4 . 0.86 2.75 3.594(11) 167

loop_
_geom_torsion_atom_site_label_1
_geom_torsion_atom_site_label_2
_geom_torsion_atom_site_label_3
_geom_torsion_atom_site_label_4
_geom_torsion
S1 Cu1 Cu2 S2 -17.77(12)
S14 Cu1 Cu2 S2 176.98(12)
S10 Cu1 Cu2 S2 86.28(11)
S9 Cu1 Cu2 S2 -104.29(11)
S1 Cu1 Cu2 S13 172.66(12)
S14 Cu1 Cu2 S13 7.41(10)
S10 Cu1 Cu2 S13 -83.29(10)
S9 Cu1 Cu2 S13 86.14(10)
S1 Cu1 Cu2 S9 86.52(11)
S14 Cu1 Cu2 S9 -78.74(11)
S10 Cu1 Cu2 S9 -169.44(7)
S1 Cu1 Cu2 S10 -104.04(11)
S14 Cu1 Cu2 S10 90.70(11)
S9 Cu1 Cu2 S10 169.44(7)
S3 Cu3 Cu4 S4 9.01(13)
S13 Cu3 Cu4 S4 -177.50(12)
S12 Cu3 Cu4 S4 -91.22(12)
S11 Cu3 Cu4 S4 99.61(12)
S3 Cu3 Cu4 S14 -174.70(12)
S13 Cu3 Cu4 S14 -1.21(10)
S12 Cu3 Cu4 S14 85.07(11)
S11 Cu3 Cu4 S14 -84.10(11)
S3 Cu3 Cu4 S11 -90.60(11)
S13 Cu3 Cu4 S11 82.89(11)
S12 Cu3 Cu4 S11 169.17(7)
S3 Cu3 Cu4 S12 100.23(11)
S13 Cu3 Cu4 S12 -86.28(10)
S11 Cu3 Cu4 S12 -169.17(7)
S14 Cu1 S1 C1 -59.6(4)
S10 Cu1 S1 C1 70.2(4)
S9 Cu1 S1 C1 -170.5(4)
Cu2 Cu1 S1 C1 134.6(4)
S13 Cu2 S2 C2 -48.2(4)
S9 Cu2 S2 C2 76.1(4)
S10 Cu2 S2 C2 -162.4(4)
Cu1 Cu2 S2 C2 142.2(4)
S13 Cu3 S3 C3 63.8(4)
S12 Cu3 S3 C3 -57.8(4)
S11 Cu3 S3 C3 178.3(4)
Cu4 Cu3 S3 C3 -122.4(4)
S14 Cu4 S4 C4 61.4(4)
S11 Cu4 S4 C4 -58.2(4)
S12 Cu4 S4 C4 178.6(4)
Cu3 Cu4 S4 C4 -122.2(4)
S8 Cu5 S5 C5 -81.0(4)
S12 Cu5 S5 C5 156.4(4)
S9 Cu5 S5 C5 46.9(4)
S7 Cu6 S6 C6 -6.4(4)
S10 Cu6 S6 C6 -135.0(4)
S11 Cu6 S6 C6 113.8(4)
S6 Cu6 S7 C7 -71.7(4)
S10 Cu6 S7 C7 57.9(4)
S11 Cu6 S7 C7 163.4(4)
S5 Cu5 S8 C8 7.4(4)
S12 Cu5 S8 C8 133.0(3)
S9 Cu5 S8 C8 -121.8(3)
S2 Cu2 S9 C9 14.3(3)
S13 Cu2 S9 C9 145.7(3)
S10 Cu2 S9 C9 -106.7(3)
Cu1 Cu2 S9 C9 -98.0(3)
S2 Cu2 S9 Cu5 -118.45(13)
S13 Cu2 S9 Cu5 12.95(13)
S10 Cu2 S9 Cu5 120.50(12)
Cu1 Cu2 S9 Cu5 129.23(13)
S2 Cu2 S9 Cu1 112.32(10)
S13 Cu2 S9 Cu1 -116.28(9)
S10 Cu2 S9 Cu1 -8.74(6)
S8 Cu5 S9 C9 54.6(4)
S5 Cu5 S9 C9 -79.8(4)
S12 Cu5 S9 C9 163.6(4)
S8 Cu5 S9 Cu2 -171.56(11)
S5 Cu5 S9 Cu2 54.10(16)
S12 Cu5 S9 Cu2 -62.57(17)
S8 Cu5 S9 Cu1 -80.22(19)
S5 Cu5 S9 Cu1 145.43(16)
S12 Cu5 S9 Cu1 28.77(18)
S1 Cu1 S9 C9 -6.4(4)
S14 Cu1 S9 C9 -128.8(4)
S10 Cu1 S9 C9 119.3(4)
Cu2 Cu1 S9 C9 110.2(4)
S1 Cu1 S9 Cu2 -116.63(10)
S14 Cu1 S9 Cu2 121.04(9)
S10 Cu1 S9 Cu2 9.13(6)
S1 Cu1 S9 Cu5 130.34(15)
S14 Cu1 S9 Cu5 8.02(16)
S10 Cu1 S9 Cu5 -103.89(15)
Cu2 Cu1 S9 Cu5 -113.02(16)
S1 Cu1 S10 C10 8.7(4)
S14 Cu1 S10 C10 143.1(4)
S9 Cu1 S10 C10 -109.8(4)
Cu2 Cu1 S10 C10 -101.0(4)
S1 Cu1 S10 Cu6 -126.05(12)
S14 Cu1 S10 Cu6 8.29(14)
S9 Cu1 S10 Cu6 115.47(12)
Cu2 Cu1 S10 Cu6 124.19(13)
S1 Cu1 S10 Cu2 109.76(10)
S14 Cu1 S10 Cu2 -115.90(10)
S9 Cu1 S10 Cu2 -8.72(6)
S6 Cu6 S10 C10 51.3(4)
S7 Cu6 S10 C10 -87.4(4)
S11 Cu6 S10 C10 168.5(4)
S6 Cu6 S10 Cu1 -173.28(12)
S7 Cu6 S10 Cu1 48.03(14)
S11 Cu6 S10 Cu1 -56.04(18)
S6 Cu6 S10 Cu2 -85.56(19)
S7 Cu6 S10 Cu2 135.75(16)
S11 Cu6 S10 Cu2 31.68(18)
S2 Cu2 S10 C10 -8.2(4)
S13 Cu2 S10 C10 -132.5(3)
S9 Cu2 S10 C10 119.8(3)
Cu1 Cu2 S10 C10 110.6(3)
S2 Cu2 S10 Cu1 -118.82(10)
S13 Cu2 S10 Cu1 116.93(9)
S9 Cu2 S10 Cu1 9.19(6)
S2 Cu2 S10 Cu6 130.50(14)
S13 Cu2 S10 Cu6 6.25(16)
S9 Cu2 S10 Cu6 -101.49(15)
Cu1 Cu2 S10 Cu6 -110.68(15)
S4 Cu4 S11 C11 -13.1(4)
S14 Cu4 S11 C11 -139.4(4)
S12 Cu4 S11 C11 111.6(4)
Cu3 Cu4 S11 C11 102.4(4)
S4 Cu4 S11 Cu6 119.23(14)
S14 Cu4 S11 Cu6 -7.09(14)
S12 Cu4 S11 Cu6 -116.11(13)
Cu3 Cu4 S11 Cu6 -125.25(14)
S4 Cu4 S11 Cu3 -115.52(11)
S14 Cu4 S11 Cu3 118.16(9)
S12 Cu4 S11 Cu3 9.14(6)
S6 Cu6 S11 C11 -53.4(4)
S7 Cu6 S11 C11 81.4(4)
S10 Cu6 S11 C11 -169.2(4)
S6 Cu6 S11 Cu4 172.43(11)
S7 Cu6 S11 Cu4 -52.85(15)
S10 Cu6 S11 Cu4 56.60(18)
S6 Cu6 S11 Cu3 82.4(2)
S7 Cu6 S11 Cu3 -142.91(17)
S10 Cu6 S11 Cu3 -33.46(18)
S3 Cu3 S11 C11 9.5(4)
S13 Cu3 S11 C11 132.1(4)
S12 Cu3 S11 C11 -118.7(4)
Cu4 Cu3 S11 C11 -109.3(4)
S3 Cu3 S11 Cu4 118.82(11)
S13 Cu3 S11 Cu4 -118.57(9)
S12 Cu3 S11 Cu4 -9.39(6)
S3 Cu3 S11 Cu6 -126.36(15)
S13 Cu3 S11 Cu6 -3.75(17)
S12 Cu3 S11 Cu6 105.42(15)
Cu4 Cu3 S11 Cu6 114.82(16)
S3 Cu3 S12 C12 -7.0(4)
S13 Cu3 S12 C12 -134.5(4)
S11 Cu3 S12 C12 117.6(4)
Cu4 Cu3 S12 C12 108.4(4)
S3 Cu3 S12 Cu5 118.64(13)
S13 Cu3 S12 Cu5 -8.86(14)
S11 Cu3 S12 Cu5 -116.82(13)
Cu4 Cu3 S12 Cu5 -126.05(13)
S3 Cu3 S12 Cu4 -115.30(11)
S13 Cu3 S12 Cu4 117.19(9)
S11 Cu3 S12 Cu4 9.23(6)
S8 Cu5 S12 C12 -63.3(4)
S5 Cu5 S12 C12 68.1(4)
S9 Cu5 S12 C12 -175.0(4)
S8 Cu5 S12 Cu3 170.67(11)
S5 Cu5 S12 Cu3 -57.91(15)
S9 Cu5 S12 Cu3 58.98(17)
S8 Cu5 S12 Cu4 82.9(2)
S5 Cu5 S12 Cu4 -145.73(16)
S9 Cu5 S12 Cu4 -28.84(18)
S4 Cu4 S12 C12 14.3(4)
S14 Cu4 S12 C12 138.4(4)
S11 Cu4 S12 C12 -113.5(4)
Cu3 Cu4 S12 C12 -104.2(4)
S4 Cu4 S12 Cu3 118.54(11)
S14 Cu4 S12 Cu3 -117.38(9)
S11 Cu4 S12 Cu3 -9.31(6)
S4 Cu4 S12 Cu5 -130.80(15)
S14 Cu4 S12 Cu5 -6.72(17)
S11 Cu4 S12 Cu5 101.36(15)
Cu3 Cu4 S12 Cu5 110.67(15)
S2 Cu2 S13 C13 -55.7(4)
S9 Cu2 S13 C13 172.5(4)
S10 Cu2 S13 C13 61.0(4)
Cu1 Cu2 S13 C13 114.4(4)
S2 Cu2 S13 Cu3 -175.49(11)
S9 Cu2 S13 Cu3 52.73(14)
S10 Cu2 S13 Cu3 -58.80(17)
Cu1 Cu2 S13 Cu3 -5.38(15)
S3 Cu3 S13 C13 56.6(4)
S12 Cu3 S13 C13 -175.2(4)
S11 Cu3 S13 C13 -62.3(4)
Cu4 Cu3 S13 C13 -117.4(4)
S3 Cu3 S13 Cu2 176.73(11)
S12 Cu3 S13 Cu2 -55.09(14)
S11 Cu3 S13 Cu2 57.78(17)
Cu4 Cu3 S13 Cu2 2.65(16)
S1 Cu1 S14 C14 -52.2(4)
S10 Cu1 S14 C14 173.5(4)
S9 Cu1 S14 C14 61.6(4)
Cu2 Cu1 S14 C14 113.5(4)
S1 Cu1 S14 Cu4 -171.74(11)
S10 Cu1 S14 Cu4 53.92(15)
S9 Cu1 S14 Cu4 -58.02(17)
Cu2 Cu1 S14 Cu4 -6.04(16)
S4 Cu4 S14 C14 60.0(4)
S11 Cu4 S14 C14 -173.2(4)
S12 Cu4 S14 C14 -61.0(4)
Cu3 Cu4 S14 C14 -116.6(4)
S4 Cu4 S14 Cu1 179.81(11)
S11 Cu4 S14 Cu1 -53.35(14)
S12 Cu4 S14 Cu1 58.79(18)
Cu3 Cu4 S14 Cu1 3.18(16)
Cu1 S1 C1 N1 -140.0(10)
Cu1 S1 C1 N2 36.8(12)
Cu2 S2 C2 N4 36.0(12)
Cu2 S2 C2 N3 -149.7(11)
Cu3 S3 C3 N6 156.4(8)
Cu3 S3 C3 N5 -22.9(11)
Cu4 S4 C4 N7 -31.9(11)
Cu4 S4 C4 N8 149.9(8)
Cu5 S5 C5 N10 -42.8(15)
Cu5 S5 C5 N9 136.2(12)
Cu6 S6 C6 N11 -178.5(7)
Cu6 S6 C6 N12 -1.7(10)
Cu6 S7 C7 N14 -155.7(8)
Cu6 S7 C7 N13 24.5(11)
Cu5 S8 C8 N15 178.6(7)
Cu5 S8 C8 N16 -0.7(9)
Cu2 S9 C9 N17 10.7(9)
Cu5 S9 C9 N17 147.4(7)
Cu1 S9 C9 N17 -65.2(9)
Cu2 S9 C9 N18 -169.2(7)
Cu5 S9 C9 N18 -32.5(8)
Cu1 S9 C9 N18 114.9(7)
Cu1 S10 C10 N19 -166.7(7)
Cu6 S10 C10 N19 -29.9(9)
Cu2 S10 C10 N19 115.8(8)
Cu1 S10 C10 N20 17.9(10)
Cu6 S10 C10 N20 154.6(8)
Cu2 S10 C10 N20 -59.7(9)
Cu4 S11 C11 N21 164.7(10)
Cu6 S11 C11 N21 26.8(12)
Cu3 S11 C11 N21 -118.6(11)
Cu4 S11 C11 N22 -21.8(11)
Cu6 S11 C11 N22 -159.7(9)
Cu3 S11 C11 N22 55.0(11)
Cu3 S12 C12 N23 141.3(9)
Cu5 S12 C12 N23 10.9(11)
Cu4 S12 C12 N23 -141.5(9)
Cu3 S12 C12 N24 -40.6(10)
Cu5 S12 C12 N24 -171.0(8)
Cu4 S12 C12 N24 36.6(10)
Cu2 S13 C13 N25 24.4(10)
Cu3 S13 C13 N25 153.7(9)
Cu2 S13 C13 N26 -159.6(9)
Cu3 S13 C13 N26 -30.3(11)
Cu1 S14 C14 N27 21.1(10)
Cu4 S14 C14 N27 149.0(8)
Cu1 S14 C14 N28 -156.3(8)
Cu4 S14 C14 N28 -28.4(10)
